data_7233381
loop_
_publ_author_name
'Jakubczyk, Micha\/l'
'Mkrtchyan, Satenik'
'Madura, Izabela D.'
'Marek, Paulina H.'
'Iaroshenko, Viktor O.'

_publ_section_title
;
 Copper-catalyzed direct C--H arylselenation of 4-nitro-pyrazoles and
 other heterocycles with selenium powder and aryl iodides. Access to
 unsymmetrical heteroaryl selenides
;
_journal_issue 44
_journal_name_full 'RSC Advances'
_journal_page_first 25368
_journal_paper_doi 10.1039/C9RA05004C
_journal_volume 9
_journal_year 2019
_chemical_formula_moiety 'C18 H17 N3 O2 Se'
_chemical_formula_sum 'C18 H17 N3 O2 Se'
_chemical_formula_weight 386.30
_chemical_name_systematic
;
methyl 2-((5-amino-3-methyl-1-phenyl-1H-pyrazol-4-yl)selanyl)benzoate
;
_space_group_crystal_system orthorhombic
_space_group_IT_number 61
_space_group_name_Hall '-P 2ac 2ab'
_space_group_name_H-M_alt 'P b c a'
_symmetry_space_group_name_Hall '-P 2ac 2ab'
_symmetry_space_group_name_H-M 'P b c a'
_atom_sites_solution_hydrogens mixed
_atom_sites_solution_primary direct
_audit_creation_date 2019-06-13
_audit_creation_method
;
Olex2 1.2-beta
(compiled 2018.05.29 svn.r3508 for OlexSys, GUI svn.r5506)
;
_audit_update_record
;
2019-06-13 deposited with the CCDC.    2019-08-13 downloaded from the CCDC.
;
_cell_angle_alpha 90
_cell_angle_beta 90
_cell_angle_gamma 90
_cell_formula_units_Z 8
_cell_length_a 12.6478(10)
_cell_length_b 10.1017(8)
_cell_length_c 26.833(3)
_cell_measurement_reflns_used 2592
_cell_measurement_temperature 293(2)
_cell_measurement_theta_max 23.4430
_cell_measurement_theta_min 3.8580
_cell_volume 3428.3(5)
_computing_cell_refinement 'CrysAlisPro 1.171.38.46 (Rigaku OD, 2015)'
_computing_data_collection 'CrysAlisPro 1.171.38.46 (Rigaku OD, 2015)'
_computing_data_reduction 'CrysAlisPro 1.171.38.46 (Rigaku OD, 2015)'
_computing_molecular_graphics 'Olex2 (Dolomanov et al., 2009)'
_computing_publication_material 'Olex2 (Dolomanov et al., 2009)'
_computing_structure_refinement 'ShelXL (Sheldrick, 2015)'
_computing_structure_solution 'ShelXT (Sheldrick, 2015)'
_diffrn_ambient_temperature 293(2)
_diffrn_detector 'CCD plate'
_diffrn_detector_area_resol_mean 10.3347
_diffrn_detector_type Atlas
_diffrn_measured_fraction_theta_full 0.999
_diffrn_measured_fraction_theta_max 0.923
_diffrn_measurement_details
;
List of Runs (angles in degrees, time in seconds):

  # Type    Start    End  Width  t~exp~   \w     \q     \k     \f   Frames
#--------------------------------------------------------------------------
  1  \w    -58.00  46.00   1.00   20.00    --   16.20 -57.00 -60.00  104
  2  \w     -4.00  58.00   1.00   20.00    --   16.20 -99.00  60.00   62
  3  \w    -60.00  43.00   1.00   20.00    --   16.20 -38.00  30.00  103
;
_diffrn_measurement_device 'four-circle diffractometer'
_diffrn_measurement_device_type 'Xcalibur, Atlas, Gemini ultra'
_diffrn_measurement_method '\w scans'
_diffrn_orient_matrix_type 'CrysAlisPro convention (1999,Acta A55,543-557)'
_diffrn_orient_matrix_UB_11 -0.0157460000
_diffrn_orient_matrix_UB_12 0.0137620000
_diffrn_orient_matrix_UB_13 0.0248249000
_diffrn_orient_matrix_UB_21 0.0514228000
_diffrn_orient_matrix_UB_22 -0.0164560000
_diffrn_orient_matrix_UB_23 0.0085344000
_diffrn_orient_matrix_UB_31 0.0159874000
_diffrn_orient_matrix_UB_32 0.0668578000
_diffrn_orient_matrix_UB_33 -0.0030116000
_diffrn_radiation_monochromator graphite
_diffrn_radiation_probe x-ray
_diffrn_radiation_type MoK\a
_diffrn_radiation_wavelength 0.71073
_diffrn_reflns_av_R_equivalents 0.1042
_diffrn_reflns_av_unetI/netI 0.1148
_diffrn_reflns_Laue_measured_fraction_full 0.999
_diffrn_reflns_Laue_measured_fraction_max 0.923
_diffrn_reflns_limit_h_max 17
_diffrn_reflns_limit_h_min -17
_diffrn_reflns_limit_k_max 14
_diffrn_reflns_limit_k_min -9
_diffrn_reflns_limit_l_max 36
_diffrn_reflns_limit_l_min -28
_diffrn_reflns_number 24626
_diffrn_reflns_point_group_measured_fraction_full 0.999
_diffrn_reflns_point_group_measured_fraction_max 0.923
_diffrn_reflns_theta_full 26.000
_diffrn_reflns_theta_max 31.439
_diffrn_reflns_theta_min 3.221
_diffrn_source 'fine-focus sealed X-ray tube'
_diffrn_source_type 'Enhance (Mo) X-ray Source'
_exptl_absorpt_coefficient_mu 2.206
_exptl_absorpt_correction_T_max 1.00000
_exptl_absorpt_correction_T_min 0.82987
_exptl_absorpt_correction_type multi-scan
_exptl_absorpt_process_details
;
CrysAlisPro 1.171.38.46 (Rigaku Oxford Diffraction, 2015)
Empirical absorption correction using spherical harmonics,
 implemented in SCALE3 ABSPACK scaling algorithm.
;
_exptl_crystal_colour greenish
_exptl_crystal_density_diffrn 1.497
_exptl_crystal_description plate
_exptl_crystal_F_000 1568
_exptl_crystal_size_max 0.28
_exptl_crystal_size_mid 0.26
_exptl_crystal_size_min 0.08
_refine_diff_density_max 0.645
_refine_diff_density_min -0.712
_refine_diff_density_rms 0.084
_refine_ls_extinction_method none
_refine_ls_goodness_of_fit_ref 0.982
_refine_ls_hydrogen_treatment constr
_refine_ls_matrix_type full
_refine_ls_number_parameters 220
_refine_ls_number_reflns 5243
_refine_ls_number_restraints 0
_refine_ls_restrained_S_all 0.982
_refine_ls_R_factor_all 0.1656
_refine_ls_R_factor_gt 0.0537
_refine_ls_shift/su_max 0.000
_refine_ls_shift/su_mean 0.000
_refine_ls_structure_factor_coef Fsqd
_refine_ls_weighting_details 'w=1/[\s^2^(Fo^2^)+(0.0428P)^2^] where P=(Fo^2^+2Fc^2^)/3'
_refine_ls_weighting_scheme calc
_refine_ls_wR_factor_gt 0.0992
_refine_ls_wR_factor_ref 0.1373
_reflns_Friedel_coverage 0.000
_reflns_number_gt 2281
_reflns_number_total 5243
_reflns_threshold_expression 'I > 2\s(I)'
_cod_data_source_file c9ra05004c2.cif
_cod_data_source_block 5m
_cod_original_cell_volume 3428.2(5)
_cod_database_code 7233381
_shelx_space_group_comment
;
The symmetry employed for this shelxl refinement is uniquely defined
by the following loop, which should always be used as a source of
symmetry information in preference to the above space-group names.
They are only intended as comments.
;
_shelx_estimated_absorpt_t_max 0.843
_shelx_estimated_absorpt_t_min 0.577
_olex2_refinement_description
;
1. Fixed Uiso
 At 1.2 times of:
  All C(H) groups, All N(H,H) groups
 At 1.5 times of:
  All C(H,H,H) groups
2.a Rotating group:
 N3(H3A,H3B)
2.b Aromatic/amide H refined with riding coordinates:
 C16(H16), C13(H13), C12(H12), C9(H9), C19(H19), C11(H11), C17(H17), C10(H10),
 C18(H18)
2.c Idealised Me refined as rotating group:
 C7(H7A,H7B,H7C), C23(H23A,H23B,H23C)
;
_olex2_date_sample_data_collection 2018-04-04
_olex2_submission_special_instructions 'No special instructions were received'
_oxdiff_exptl_absorpt_empirical_details
;
Empirical correction (ABSPACK) includes:
- Absorption correction using spherical harmonics
- Frame scaling
;
_oxdiff_exptl_absorpt_empirical_full_max 1.297
_oxdiff_exptl_absorpt_empirical_full_min 0.860

loop_
_space_group_symop_operation_xyz
'x, y, z'
'-x+1/2, -y, z+1/2'
'-x, y+1/2, -z+1/2'
'x+1/2, -y+1/2, -z'
'-x, -y, -z'
'x-1/2, y, -z-1/2'
'x, -y-1/2, z-1/2'
'-x-1/2, y-1/2, z'

loop_
_atom_site_label
_atom_site_type_symbol
_atom_site_fract_x
_atom_site_fract_y
_atom_site_fract_z
_atom_site_U_iso_or_equiv
_atom_site_adp_type
_atom_site_occupancy
_atom_site_site_symmetry_order
_atom_site_calc_flag
_atom_site_refinement_flags_posn
Se1 Se 0.36888(3) 0.33685(4) 0.68400(2) 0.04483(15) Uani 1 1 d .
N2 N 0.2020(2) 0.5705(3) 0.77685(12) 0.0412(8) Uani 1 1 d .
N1 N 0.1174(2) 0.5062(3) 0.75384(12) 0.0427(8) Uani 1 1 d .
O2 O 0.5030(3) 0.1986(3) 0.62243(15) 0.0793(10) Uani 1 1 d .
N3 N 0.3907(2) 0.5761(3) 0.77383(14) 0.0539(10) Uani 1 1 d .
H3A H 0.440713 0.542865 0.756000 0.065 Uiso 1 1 d GR
H3B H 0.391970 0.661078 0.771325 0.065 Uiso 1 1 d GR
C15 C 0.3578(3) 0.4198(3) 0.61964(16) 0.0393(9) Uani 1 1 d .
C4 C 0.2714(3) 0.4427(4) 0.71933(16) 0.0427(9) Uani 1 1 d .
C3 C 0.2959(3) 0.5310(4) 0.75659(15) 0.0385(9) Uani 1 1 d .
O1 O 0.5229(3) 0.2134(3) 0.54035(15) 0.0895(12) Uani 1 1 d .
C5 C 0.1599(3) 0.4316(4) 0.71933(16) 0.0426(10) Uani 1 1 d .
C6 C 0.1816(3) 0.6419(4) 0.82089(15) 0.0391(9) Uani 1 1 d .
C20 C 0.4112(3) 0.3669(3) 0.57820(17) 0.0422(10) Uani 1 1 d .
C16 C 0.2948(3) 0.5301(4) 0.61313(17) 0.0470(10) Uani 1 1 d .
H16 H 0.260072 0.566941 0.640357 0.056 Uiso 1 1 calc R
C13 C 0.1010(3) 0.5990(4) 0.85192(15) 0.0411(9) Uani 1 1 d .
H13 H 0.060509 0.525753 0.843187 0.049 Uiso 1 1 calc R
C12 C 0.0811(3) 0.6651(4) 0.89548(16) 0.0505(10) Uani 1 1 d .
H12 H 0.026626 0.636172 0.916043 0.061 Uiso 1 1 calc R
C9 C 0.2388(3) 0.7544(4) 0.83355(16) 0.0485(10) Uani 1 1 d .
H9 H 0.290041 0.787250 0.812004 0.058 Uiso 1 1 calc R
C7 C 0.0935(3) 0.3494(4) 0.68568(17) 0.0588(12) Uani 1 1 d .
H7A H 0.025806 0.334491 0.700878 0.088 Uiso 1 1 calc GR
H7B H 0.127732 0.265994 0.679897 0.088 Uiso 1 1 calc GR
H7C H 0.084011 0.394629 0.654530 0.088 Uiso 1 1 calc GR
C19 C 0.3960(3) 0.4248(4) 0.53173(17) 0.0541(11) Uani 1 1 d .
H19 H 0.429777 0.388394 0.504159 0.065 Uiso 1 1 calc R
C11 C 0.1398(3) 0.7727(4) 0.90938(18) 0.0582(12) Uani 1 1 d .
H11 H 0.126516 0.815400 0.939433 0.070 Uiso 1 1 calc R
C21 C 0.4827(3) 0.2514(4) 0.5839(2) 0.0555(12) Uani 1 1 d .
C17 C 0.2829(3) 0.5857(4) 0.5668(2) 0.0628(13) Uani 1 1 d .
H17 H 0.240221 0.660066 0.563152 0.075 Uiso 1 1 calc R
C10 C 0.2191(4) 0.8169(4) 0.87815(19) 0.0613(13) Uani 1 1 d .
H10 H 0.259582 0.889672 0.887374 0.074 Uiso 1 1 calc R
C18 C 0.3329(3) 0.5336(5) 0.52528(19) 0.0620(13) Uani 1 1 d .
H18 H 0.323968 0.571414 0.493958 0.074 Uiso 1 1 calc R
C23 C 0.5962(5) 0.1017(6) 0.5430(3) 0.130(3) Uani 1 1 d .
H23A H 0.600766 0.060002 0.510953 0.195 Uiso 1 1 calc GR
H23B H 0.571060 0.038923 0.567116 0.195 Uiso 1 1 calc GR
H23C H 0.664834 0.132958 0.552751 0.195 Uiso 1 1 calc GR

loop_
_atom_site_aniso_label
_atom_site_aniso_U_11
_atom_site_aniso_U_22
_atom_site_aniso_U_33
_atom_site_aniso_U_23
_atom_site_aniso_U_13
_atom_site_aniso_U_12
Se1 0.0376(2) 0.0544(3) 0.0425(3) 0.0003(2) 0.00248(19) 0.00539(18)
N2 0.0281(15) 0.0622(19) 0.033(2) -0.0042(17) 0.0016(15) -0.0005(14)
N1 0.0244(15) 0.063(2) 0.041(2) -0.0037(17) -0.0028(14) -0.0024(14)
O2 0.074(2) 0.085(2) 0.079(3) 0.002(2) 0.007(2) 0.0334(18)
N3 0.0301(17) 0.065(2) 0.066(3) -0.010(2) 0.0059(17) -0.0027(15)
C15 0.0315(19) 0.043(2) 0.043(3) -0.0016(18) 0.0034(18) -0.0036(17)
C4 0.031(2) 0.058(2) 0.039(3) -0.004(2) 0.0026(18) -0.0026(17)
C3 0.0259(18) 0.054(2) 0.036(2) 0.0026(19) -0.0009(17) -0.0011(16)
O1 0.101(3) 0.081(2) 0.087(3) -0.025(2) 0.035(2) 0.027(2)
C5 0.0309(19) 0.061(2) 0.036(3) 0.002(2) -0.0030(18) -0.0048(18)
C6 0.0316(19) 0.048(2) 0.038(2) 0.0034(19) 0.0001(17) 0.0085(17)
C20 0.033(2) 0.049(2) 0.045(3) -0.007(2) 0.0016(19) -0.0063(17)
C16 0.042(2) 0.057(2) 0.042(3) -0.002(2) 0.005(2) 0.0074(19)
C13 0.038(2) 0.049(2) 0.036(3) 0.0051(19) 0.0038(18) -0.0001(17)
C12 0.044(2) 0.066(3) 0.042(3) 0.004(2) 0.006(2) -0.003(2)
C9 0.052(2) 0.049(2) 0.045(3) 0.005(2) 0.007(2) -0.0104(19)
C7 0.042(2) 0.083(3) 0.052(3) -0.018(3) -0.008(2) -0.008(2)
C19 0.050(2) 0.069(3) 0.043(3) -0.010(2) 0.008(2) -0.011(2)
C11 0.073(3) 0.062(3) 0.040(3) -0.007(2) 0.012(2) -0.002(2)
C21 0.047(2) 0.055(3) 0.065(4) -0.017(3) 0.018(3) 0.002(2)
C17 0.050(3) 0.070(3) 0.068(4) 0.013(3) 0.003(3) 0.013(2)
C10 0.070(3) 0.052(2) 0.062(3) -0.009(2) 0.008(3) -0.009(2)
C18 0.056(3) 0.080(3) 0.050(3) 0.012(3) -0.005(2) -0.004(2)
C23 0.122(5) 0.111(4) 0.158(8) -0.053(5) 0.022(5) 0.056(4)

loop_
_atom_type_symbol
_atom_type_description
_atom_type_scat_dispersion_real
_atom_type_scat_dispersion_imag
_atom_type_scat_source
C C 0.0033 0.0016 'International Tables Vol C Tables 4.2.6.8 and 6.1.1.4'
H H 0.0000 0.0000 'International Tables Vol C Tables 4.2.6.8 and 6.1.1.4'
N N 0.0061 0.0033 'International Tables Vol C Tables 4.2.6.8 and 6.1.1.4'
O O 0.0106 0.0060 'International Tables Vol C Tables 4.2.6.8 and 6.1.1.4'
Se Se -0.0929 2.2259 'International Tables Vol C Tables 4.2.6.8 and 6.1.1.4'

loop_
_geom_angle_atom_site_label_1
_geom_angle_atom_site_label_2
_geom_angle_atom_site_label_3
_geom_angle
C4 Se1 C15 99.00(16)
N1 N2 C6 117.9(3)
C3 N2 N1 110.8(3)
C3 N2 C6 130.0(3)
C5 N1 N2 105.4(3)
H3A N3 H3B 109.3
C3 N3 H3A 109.1
C3 N3 H3B 108.9
C20 C15 Se1 120.6(3)
C16 C15 Se1 120.4(3)
C16 C15 C20 118.9(4)
C3 C4 Se1 125.9(3)
C3 C4 C5 106.0(3)
C5 C4 Se1 127.3(3)
N2 C3 C4 106.5(3)
N3 C3 N2 122.1(4)
N3 C3 C4 131.4(3)
C21 O1 C23 115.0(5)
N1 C5 C4 111.3(4)
N1 C5 C7 121.2(3)
C4 C5 C7 127.4(4)
C13 C6 N2 118.6(3)
C13 C6 C9 119.5(4)
C9 C6 N2 121.9(4)
C15 C20 C21 120.7(4)
C19 C20 C15 118.9(4)
C19 C20 C21 120.4(4)
C15 C16 H16 119.7
C17 C16 C15 120.5(4)
C17 C16 H16 119.7
C6 C13 H13 120.1
C12 C13 C6 119.7(4)
C12 C13 H13 120.1
C13 C12 H12 119.3
C11 C12 C13 121.4(4)
C11 C12 H12 119.3
C6 C9 H9 120.2
C10 C9 C6 119.6(4)
C10 C9 H9 120.2
C5 C7 H7A 109.5
C5 C7 H7B 109.5
C5 C7 H7C 109.5
H7A C7 H7B 109.5
H7A C7 H7C 109.5
H7B C7 H7C 109.5
C20 C19 H19 118.9
C18 C19 C20 122.1(4)
C18 C19 H19 118.9
C12 C11 H11 120.5
C12 C11 C10 119.0(4)
C10 C11 H11 120.5
O2 C21 O1 123.4(4)
O2 C21 C20 124.9(4)
O1 C21 C20 111.7(5)
C16 C17 H17 119.2
C16 C17 C18 121.5(4)
C18 C17 H17 119.2
C9 C10 C11 120.7(4)
C9 C10 H10 119.6
C11 C10 H10 119.6
C19 C18 C17 118.0(5)
C19 C18 H18 121.0
C17 C18 H18 121.0
O1 C23 H23A 109.5
O1 C23 H23B 109.5
O1 C23 H23C 109.5
H23A C23 H23B 109.5
H23A C23 H23C 109.5
H23B C23 H23C 109.5

loop_
_geom_bond_atom_site_label_1
_geom_bond_atom_site_label_2
_geom_bond_distance
Se1 C15 1.925(4)
Se1 C4 1.887(4)
N2 N1 1.396(4)
N2 C3 1.365(4)
N2 C6 1.408(5)
N1 C5 1.310(5)
O2 C21 1.192(5)
N3 H3A 0.8615
N3 H3B 0.8616
N3 C3 1.363(4)
C15 C20 1.406(5)
C15 C16 1.381(5)
C4 C3 1.375(5)
C4 C5 1.415(5)
O1 C21 1.330(6)
O1 C23 1.461(6)
C5 C7 1.487(5)
C6 C13 1.386(5)
C6 C9 1.389(5)
C20 C19 1.390(6)
C20 C21 1.484(6)
C16 H16 0.9300
C16 C17 1.373(6)
C13 H13 0.9300
C13 C12 1.369(5)
C12 H12 0.9300
C12 C11 1.368(5)
C9 H9 0.9300
C9 C10 1.376(6)
C7 H7A 0.9600
C7 H7B 0.9600
C7 H7C 0.9600
C19 H19 0.9300
C19 C18 1.370(6)
C11 H11 0.9300
C11 C10 1.381(6)
C17 H17 0.9300
C17 C18 1.384(6)
C10 H10 0.9300
C18 H18 0.9300
C23 H23A 0.9600
C23 H23B 0.9600
C23 H23C 0.9600

loop_
_geom_torsion_atom_site_label_1
_geom_torsion_atom_site_label_2
_geom_torsion_atom_site_label_3
_geom_torsion_atom_site_label_4
_geom_torsion
Se1 C15 C20 C19 176.0(3)
Se1 C15 C20 C21 -4.1(5)
Se1 C15 C16 C17 -176.9(3)
Se1 C4 C3 N2 -170.9(3)
Se1 C4 C3 N3 8.0(6)
Se1 C4 C5 N1 169.8(3)
Se1 C4 C5 C7 -10.7(6)
N2 N1 C5 C4 1.0(4)
N2 N1 C5 C7 -178.5(3)
N2 C6 C13 C12 178.6(3)
N2 C6 C9 C10 -176.9(4)
N1 N2 C3 N3 -177.7(3)
N1 N2 C3 C4 1.4(4)
N1 N2 C6 C13 30.5(5)
N1 N2 C6 C9 -148.6(3)
C15 Se1 C4 C3 -111.6(4)
C15 Se1 C4 C5 80.3(4)
C15 C20 C19 C18 1.7(6)
C15 C20 C21 O2 -2.5(7)
C15 C20 C21 O1 178.0(3)
C15 C16 C17 C18 0.2(7)
C3 N2 N1 C5 -1.5(4)
C3 N2 C6 C13 -135.5(4)
C3 N2 C6 C9 45.4(6)
C3 C4 C5 N1 -0.2(5)
C3 C4 C5 C7 179.3(4)
C5 C4 C3 N2 -0.7(4)
C5 C4 C3 N3 178.2(4)
C6 N2 N1 C5 -170.1(3)
C6 N2 C3 N3 -10.9(6)
C6 N2 C3 C4 168.2(4)
C6 C13 C12 C11 -0.4(6)
C6 C9 C10 C11 -3.0(7)
C20 C15 C16 C17 1.1(6)
C20 C19 C18 C17 -0.4(6)
C16 C15 C20 C19 -2.0(5)
C16 C15 C20 C21 177.8(3)
C16 C17 C18 C19 -0.6(7)
C13 C6 C9 C10 4.1(6)
C13 C12 C11 C10 1.4(6)
C12 C11 C10 C9 0.3(7)
C9 C6 C13 C12 -2.4(6)
C19 C20 C21 O2 177.4(4)
C19 C20 C21 O1 -2.2(5)
C21 C20 C19 C18 -178.2(4)
C23 O1 C21 O2 -0.8(7)
C23 O1 C21 C20 178.7(4)
